data_4037370
loop_
_publ_author_name
'Kise, Naoki'
'Hamada, Yusuke'
'Sakurai, Toshihiko'

_publ_section_title
;
 Electroreductive Intermolecular Coupling of Coumarins with Benzophenones:
 Synthesis of 4-(2-Hydroxyphenyl)-5,5-diaryl-\g-butyrolactones,
 2-(2,2-Diaryl-2,3-dihydrobenzofuran-3-yl)acetic Acids, and
 4-(Diarylmethyl)coumarins.
;
_journal_issue 22
_journal_name_full 'The Journal of organic chemistry'
_journal_page_first 11043
_journal_page_last 11056
_journal_paper_doi 10.1021/acs.joc.6b02056
_journal_volume 81
_journal_year 2016
_chemical_formula_moiety 'C26 H26 F2 O3 Si'
_chemical_formula_sum 'C26 H26 F2 O3 Si'
_chemical_formula_weight 452.56
_chemical_melting_point 413.0(10)
_chemical_name_systematic
; 
4-(Bis(4-fluorophenyl)((trimethylsilyl)oxy)methyl)-4-methylchroman-2-one
;
_space_group_IT_number 2
_space_group_name_Hall '-P 1'
_space_group_name_H-M_alt 'P -1'
_symmetry_cell_setting triclinic
_symmetry_space_group_name_Hall '-P 1'
_symmetry_space_group_name_H-M 'P -1'
_atom_sites_solution_hydrogens geom
_atom_sites_solution_primary direct
_atom_sites_solution_secondary difmap
_audit_creation_method SHELXL-97
_cell_angle_alpha 82.78(11)
_cell_angle_beta 89.43(9)
_cell_angle_gamma 62.14(9)
_cell_formula_units_Z 2
_cell_length_a 9.855(12)
_cell_length_b 10.139(13)
_cell_length_c 13.689(18)
_cell_measurement_reflns_used 9649
_cell_measurement_temperature 298(2)
_cell_measurement_theta_max 27.4
_cell_measurement_theta_min 3.0
_cell_volume 1198(3)
_computing_cell_refinement PROCESS-AUTO
_computing_data_collection PROCESS-AUTO
_computing_data_reduction PROCESS-AUTO
_computing_publication_material yadokari-XG
_computing_structure_refinement 'SHELXL-97 (Sheldrick, 1997)'
_computing_structure_solution 'SHELXS-97 (Sheldrick, 1990)'
_diffrn_ambient_temperature 298(2)
_diffrn_detector_area_resol_mean 10.00
_diffrn_measured_fraction_theta_full 0.983
_diffrn_measured_fraction_theta_max 0.983
_diffrn_measurement_device_type 'Rigaku RAXIS-RAPID'
_diffrn_measurement_method \w
_diffrn_radiation_monochromator graphite
_diffrn_radiation_source 'fine-focus sealed tube'
_diffrn_radiation_type MoK\a
_diffrn_radiation_wavelength 0.71075
_diffrn_reflns_av_R_equivalents 0.0357
_diffrn_reflns_av_sigmaI/netI 0.0568
_diffrn_reflns_limit_h_max 12
_diffrn_reflns_limit_h_min -11
_diffrn_reflns_limit_k_max 13
_diffrn_reflns_limit_k_min -13
_diffrn_reflns_limit_l_max 17
_diffrn_reflns_limit_l_min -17
_diffrn_reflns_number 11375
_diffrn_reflns_theta_full 27.44
_diffrn_reflns_theta_max 27.44
_diffrn_reflns_theta_min 3.00
_exptl_absorpt_coefficient_mu 0.138
_exptl_absorpt_correction_T_max 0.9729
_exptl_absorpt_correction_T_min 0.9343
_exptl_absorpt_correction_type multi-scan
_exptl_absorpt_process_details
;
    Higashi, T. (1995). Program for Absorption Correction.
    Rigaku Corporation, Tokyo, Japan.
;
_exptl_crystal_colour colorless
_exptl_crystal_density_diffrn 1.255
_exptl_crystal_density_method 'not measured'
_exptl_crystal_description block
_exptl_crystal_F_000 476
_exptl_crystal_size_max 0.50
_exptl_crystal_size_mid 0.30
_exptl_crystal_size_min 0.20
_refine_diff_density_max 0.193
_refine_diff_density_min -0.238
_refine_diff_density_rms 0.034
_refine_ls_extinction_method none
_refine_ls_goodness_of_fit_ref 1.005
_refine_ls_hydrogen_treatment refall
_refine_ls_matrix_type full
_refine_ls_number_parameters 293
_refine_ls_number_reflns 5385
_refine_ls_number_restraints 0
_refine_ls_restrained_S_all 1.005
_refine_ls_R_factor_all 0.0872
_refine_ls_R_factor_gt 0.0461
_refine_ls_shift/su_max 0.001
_refine_ls_shift/su_mean 0.000
_refine_ls_structure_factor_coef Fsqd
_refine_ls_weighting_details 'calc w=1/[\s^2^(Fo^2^)+(0.0450P)^2^+0.0000P] where P=(Fo^2^+2Fc^2^)/3'
_refine_ls_weighting_scheme calc
_refine_ls_wR_factor_gt 0.0897
_refine_ls_wR_factor_ref 0.0975
_reflns_number_gt 3394
_reflns_number_total 5385
_reflns_threshold_expression >2sigma(I)
_cod_data_source_file jo-2016-02056y-File006.cif
_cod_data_source_block 3l
_cod_depositor_comments
;
The following automatic conversions were performed:

data item '_chemical_melting_point' value '412-414' was changed to
'413.0(10)' -- the average value was taken and precision was
estimated.

Automatic conversion script
Id: cif_fix_values 6909 2019-04-08 15:41:33Z antanas 
;
_cod_database_code 4037370

loop_
_symmetry_equiv_pos_as_xyz
'x, y, z'
'-x, -y, -z'

loop_
_atom_site_label
_atom_site_type_symbol
_atom_site_fract_x
_atom_site_fract_y
_atom_site_fract_z
_atom_site_U_iso_or_equiv
_atom_site_adp_type
_atom_site_occupancy
_atom_site_symmetry_multiplicity
_atom_site_calc_flag
_atom_site_refinement_flags
O1 O 1.16903(11) 0.01161(13) 0.75119(9) 0.0548(3) Uani 1 1 d .
C1 C 1.10774(18) -0.0103(2) 0.67064(13) 0.0511(4) Uani 1 1 d .
O2 O 1.14455(15) -0.13746(14) 0.65829(10) 0.0720(4) Uani 1 1 d .
C2 C 1.01001(17) 0.12448(18) 0.59930(12) 0.0474(4) Uani 1 1 d .
H1 H 0.9485 0.0986 0.5585 0.057 Uiso 1 1 calc R
H2 H 1.0768 0.1482 0.5564 0.057 Uiso 1 1 calc R
C3 C 0.90100(16) 0.26763(17) 0.64344(11) 0.0401(4) Uani 1 1 d .
C4 C 0.76624(16) 0.24861(16) 0.70014(10) 0.0350(3) Uani 1 1 d .
O3 O 0.84595(10) 0.10558(10) 0.76021(7) 0.0385(3) Uani 1 1 d .
Si1 Si 0.80845(5) -0.02787(5) 0.81518(3) 0.04404(14) Uani 1 1 d .
C5 C 0.9865(2) -0.1531(2) 0.89240(14) 0.0671(5) Uani 1 1 d .
H3 H 1.0706 -0.1977 0.8507 0.101 Uiso 1 1 calc R
H4 H 0.9733 -0.2310 0.9320 0.101 Uiso 1 1 calc R
H5 H 1.0081 -0.0956 0.9346 0.101 Uiso 1 1 calc R
C6 C 0.7736(3) -0.1302(2) 0.72407(16) 0.0813(6) Uani 1 1 d .
H6 H 0.6812 -0.0633 0.6846 0.122 Uiso 1 1 calc R
H7 H 0.7628 -0.2133 0.7579 0.122 Uiso 1 1 calc R
H8 H 0.8588 -0.1672 0.6823 0.122 Uiso 1 1 calc R
C7 C 0.6452(2) 0.0418(2) 0.89603(15) 0.0759(6) Uani 1 1 d .
H9 H 0.6622 0.0968 0.9425 0.114 Uiso 1 1 calc R
H10 H 0.6365 -0.0420 0.9309 0.114 Uiso 1 1 calc R
H11 H 0.5521 0.1069 0.8567 0.114 Uiso 1 1 calc R
C8 C 0.63816(16) 0.24830(16) 0.63593(11) 0.0366(3) Uani 1 1 d .
C9 C 0.65558(18) 0.20583(18) 0.54191(12) 0.0479(4) Uani 1 1 d .
H12 H 0.7463 0.1862 0.5110 0.057 Uiso 1 1 calc R
C10 C 0.5413(2) 0.1920(2) 0.49317(13) 0.0541(4) Uani 1 1 d .
H13 H 0.5557 0.1618 0.4308 0.065 Uiso 1 1 calc R
C11 C 0.40772(19) 0.22336(19) 0.53794(13) 0.0516(4) Uani 1 1 d .
F1 F 0.29412(12) 0.21146(13) 0.48993(8) 0.0766(3) Uani 1 1 d .
C12 C 0.38199(19) 0.2696(2) 0.62815(13) 0.0552(5) Uani 1 1 d .
H14 H 0.2889 0.2930 0.6568 0.066 Uiso 1 1 calc R
C13 C 0.49787(17) 0.28105(19) 0.67656(12) 0.0471(4) Uani 1 1 d .
H15 H 0.4812 0.3119 0.7387 0.057 Uiso 1 1 calc R
C14 C 0.69501(16) 0.37284(16) 0.76760(11) 0.0376(4) Uani 1 1 d .
C15 C 0.58104(18) 0.51612(17) 0.73170(13) 0.0496(4) Uani 1 1 d .
H16 H 0.5426 0.5364 0.6667 0.059 Uiso 1 1 calc R
C16 C 0.5232(2) 0.62996(19) 0.79110(15) 0.0638(5) Uani 1 1 d .
H17 H 0.4474 0.7262 0.7666 0.077 Uiso 1 1 calc R
C17 C 0.5803(2) 0.5969(2) 0.88574(16) 0.0654(5) Uani 1 1 d .
F2 F 0.52535(15) 0.70886(14) 0.94437(10) 0.1053(5) Uani 1 1 d .
C18 C 0.6897(2) 0.4568(2) 0.92544(14) 0.0608(5) Uani 1 1 d .
H18 H 0.7247 0.4371 0.9912 0.073 Uiso 1 1 calc R
C19 C 0.74697(17) 0.34518(18) 0.86544(12) 0.0467(4) Uani 1 1 d .
H19 H 0.8221 0.2492 0.8912 0.056 Uiso 1 1 calc R
C20 C 0.8388(2) 0.40040(19) 0.56090(13) 0.0572(5) Uani 1 1 d .
H20 H 0.7640 0.4890 0.5860 0.086 Uiso 1 1 calc R
H21 H 0.7914 0.3787 0.5086 0.086 Uiso 1 1 calc R
H22 H 0.9217 0.4172 0.5361 0.086 Uiso 1 1 calc R
C21 C 1.00291(17) 0.28465(18) 0.71885(12) 0.0447(4) Uani 1 1 d .
C22 C 0.9812(2) 0.4226(2) 0.74218(15) 0.0633(5) Uani 1 1 d .
H23 H 0.9023 0.5107 0.7090 0.076 Uiso 1 1 calc R
C23 C 1.0733(3) 0.4323(3) 0.81308(18) 0.0805(7) Uani 1 1 d .
H24 H 1.0561 0.5262 0.8269 0.097 Uiso 1 1 calc R
C24 C 1.1900(3) 0.3044(3) 0.86321(17) 0.0813(7) Uani 1 1 d .
H25 H 1.2503 0.3113 0.9122 0.098 Uiso 1 1 calc R
C25 C 1.2177(2) 0.1669(3) 0.84117(14) 0.0653(5) Uani 1 1 d .
H26 H 1.2976 0.0795 0.8743 0.078 Uiso 1 1 calc R
C26 C 1.12596(18) 0.1584(2) 0.76908(12) 0.0493(4) Uani 1 1 d .

loop_
_atom_site_aniso_label
_atom_site_aniso_U_11
_atom_site_aniso_U_22
_atom_site_aniso_U_33
_atom_site_aniso_U_23
_atom_site_aniso_U_13
_atom_site_aniso_U_12
O1 0.0402(6) 0.0537(7) 0.0593(8) -0.0078(6) -0.0027(6) -0.0128(5)
C1 0.0362(9) 0.0541(11) 0.0548(11) -0.0176(9) 0.0136(8) -0.0122(8)
O2 0.0727(8) 0.0481(8) 0.0806(10) -0.0243(7) 0.0191(7) -0.0130(6)
C2 0.0381(8) 0.0562(10) 0.0438(9) -0.0147(8) 0.0076(7) -0.0170(8)
C3 0.0392(8) 0.0401(9) 0.0402(9) -0.0059(7) 0.0034(7) -0.0180(7)
C4 0.0339(7) 0.0321(8) 0.0332(8) -0.0021(6) -0.0022(6) -0.0113(6)
O3 0.0354(5) 0.0339(6) 0.0395(6) -0.0026(5) -0.0017(4) -0.0112(4)
Si1 0.0505(3) 0.0388(3) 0.0404(3) -0.0011(2) -0.0039(2) -0.0199(2)
C5 0.0688(12) 0.0548(11) 0.0620(12) 0.0085(10) -0.0123(10) -0.0197(10)
C6 0.1196(17) 0.0607(13) 0.0769(15) -0.0067(11) -0.0167(13) -0.0535(13)
C7 0.0685(13) 0.0773(14) 0.0699(14) 0.0115(11) 0.0113(11) -0.0295(11)
C8 0.0368(8) 0.0350(8) 0.0354(8) -0.0024(7) -0.0021(6) -0.0150(7)
C9 0.0436(9) 0.0554(10) 0.0414(9) -0.0098(8) 0.0014(8) -0.0198(8)
C10 0.0600(11) 0.0609(11) 0.0402(10) -0.0086(8) -0.0067(8) -0.0267(9)
C11 0.0535(10) 0.0566(11) 0.0500(11) 0.0016(9) -0.0153(9) -0.0320(9)
F1 0.0719(7) 0.1042(9) 0.0723(7) -0.0124(7) -0.0170(6) -0.0564(7)
C12 0.0451(9) 0.0727(12) 0.0514(11) -0.0056(9) 0.0015(8) -0.0314(9)
C13 0.0450(9) 0.0587(11) 0.0387(9) -0.0077(8) 0.0006(8) -0.0249(8)
C14 0.0338(7) 0.0384(8) 0.0392(9) -0.0079(7) 0.0000(7) -0.0150(7)
C15 0.0473(9) 0.0410(9) 0.0505(10) -0.0084(8) 0.0001(8) -0.0121(8)
C16 0.0570(11) 0.0404(10) 0.0766(14) -0.0165(10) 0.0057(10) -0.0066(8)
C17 0.0681(12) 0.0565(12) 0.0698(14) -0.0358(11) 0.0142(11) -0.0215(10)
F2 0.1224(10) 0.0795(9) 0.1014(10) -0.0623(8) 0.0230(8) -0.0253(7)
C18 0.0645(11) 0.0693(13) 0.0477(11) -0.0233(10) 0.0027(9) -0.0271(10)
C19 0.0428(9) 0.0467(10) 0.0451(10) -0.0121(8) -0.0005(7) -0.0150(7)
C20 0.0601(11) 0.0555(11) 0.0550(11) 0.0043(9) 0.0039(9) -0.0293(9)
C21 0.0392(8) 0.0515(10) 0.0478(10) -0.0128(8) 0.0079(7) -0.0236(8)
C22 0.0550(11) 0.0599(12) 0.0849(14) -0.0256(11) 0.0097(10) -0.0316(9)
C23 0.0800(14) 0.0896(17) 0.0996(18) -0.0485(15) 0.0156(14) -0.0544(14)
C24 0.0761(15) 0.124(2) 0.0699(14) -0.0383(15) 0.0067(12) -0.0625(15)
C25 0.0539(10) 0.0955(16) 0.0521(11) -0.0123(11) -0.0019(9) -0.0390(11)
C26 0.0418(9) 0.0613(11) 0.0477(10) -0.0115(9) 0.0054(8) -0.0259(8)

loop_
_atom_type_symbol
_atom_type_description
_atom_type_scat_dispersion_real
_atom_type_scat_dispersion_imag
_atom_type_scat_source
C C 0.0033 0.0016 'International Tables Vol C Tables 4.2.6.8 and 6.1.1.4'
H H 0.0000 0.0000 'International Tables Vol C Tables 4.2.6.8 and 6.1.1.4'
O O 0.0106 0.0060 'International Tables Vol C Tables 4.2.6.8 and 6.1.1.4'
F F 0.0171 0.0103 'International Tables Vol C Tables 4.2.6.8 and 6.1.1.4'
Si Si 0.0817 0.0704 'International Tables Vol C Tables 4.2.6.8 and 6.1.1.4'

loop_
_geom_angle_atom_site_label_1
_geom_angle_atom_site_label_2
_geom_angle_atom_site_label_3
_geom_angle
C1 O1 C26 119.45(17)
O2 C1 O1 117.9(2)
O2 C1 C2 124.43(19)
O1 C1 C2 117.42(18)
C1 C2 C3 116.45(17)
C1 C2 H1 108.2
C3 C2 H1 108.2
C1 C2 H2 108.2
C3 C2 H2 108.2
H1 C2 H2 107.3
C20 C3 C21 111.02(17)
C20 C3 C2 108.42(17)
C21 C3 C2 104.43(16)
C20 C3 C4 112.38(16)
C21 C3 C4 108.46(15)
C2 C3 C4 111.86(16)
O3 C4 C14 108.95(16)
O3 C4 C8 108.81(16)
C14 C4 C8 109.99(15)
O3 C4 C3 103.52(15)
C14 C4 C3 108.08(15)
C8 C4 C3 117.11(15)
C4 O3 Si1 138.41(12)
O3 Si1 C7 113.70(12)
O3 Si1 C6 111.17(12)
C7 Si1 C6 109.40(15)
O3 Si1 C5 102.89(14)
C7 Si1 C5 108.71(14)
C6 Si1 C5 110.79(15)
Si1 C5 H3 109.5
Si1 C5 H4 109.5
H3 C5 H4 109.5
Si1 C5 H5 109.5
H3 C5 H5 109.5
H4 C5 H5 109.5
Si1 C6 H6 109.5
Si1 C6 H7 109.5
H6 C6 H7 109.5
Si1 C6 H8 109.5
H6 C6 H8 109.5
H7 C6 H8 109.5
Si1 C7 H9 109.5
Si1 C7 H10 109.5
H9 C7 H10 109.5
Si1 C7 H11 109.5
H9 C7 H11 109.5
H10 C7 H11 109.5
C13 C8 C9 116.26(16)
C13 C8 C4 118.61(16)
C9 C8 C4 124.93(15)
C10 C9 C8 121.71(17)
C10 C9 H12 119.1
C8 C9 H12 119.1
C11 C10 C9 118.96(18)
C11 C10 H13 120.5
C9 C10 H13 120.5
C12 C11 C10 122.14(18)
C12 C11 F1 118.59(18)
C10 C11 F1 119.25(18)
C11 C12 C13 118.29(18)
C11 C12 H14 120.9
C13 C12 H14 120.9
C12 C13 C8 122.60(17)
C12 C13 H15 118.7
C8 C13 H15 118.7
C15 C14 C19 118.00(18)
C15 C14 C4 121.27(17)
C19 C14 C4 120.70(17)
C14 C15 C16 121.14(19)
C14 C15 H16 119.4
C16 C15 H16 119.4
C17 C16 C15 118.2(2)
C17 C16 H17 120.9
C15 C16 H17 120.9
C16 C17 C18 123.0(2)
C16 C17 F2 118.5(2)
C18 C17 F2 118.4(2)
C17 C18 C19 118.2(2)
C17 C18 H18 120.9
C19 C18 H18 120.9
C18 C19 C14 121.44(19)
C18 C19 H19 119.3
C14 C19 H19 119.3
C3 C20 H20 109.5
C3 C20 H21 109.5
H20 C20 H21 109.5
C3 C20 H22 109.5
H20 C20 H22 109.5
H21 C20 H22 109.5
C26 C21 C22 115.72(19)
C26 C21 C3 120.38(18)
C22 C21 C3 123.90(18)
C23 C22 C21 121.9(2)
C23 C22 H23 119.1
C21 C22 H23 119.1
C24 C23 C22 120.3(2)
C24 C23 H24 119.8
C22 C23 H24 119.8
C25 C24 C23 119.8(2)
C25 C24 H25 120.1
C23 C24 H25 120.1
C24 C25 C26 119.4(2)
C24 C25 H26 120.3
C26 C25 H26 120.3
C25 C26 C21 122.8(2)
C25 C26 O1 113.9(2)
C21 C26 O1 123.29(18)

loop_
_geom_bond_atom_site_label_1
_geom_bond_atom_site_label_2
_geom_bond_distance
O1 C1 1.353(3)
O1 C26 1.398(3)
C1 O2 1.200(3)
C1 C2 1.484(3)
C2 C3 1.541(3)
C2 H1 0.9700
C2 H2 0.9700
C3 C20 1.525(3)
C3 C21 1.527(3)
C3 C4 1.608(3)
C4 O3 1.430(3)
C4 C14 1.544(3)
C4 C8 1.547(3)
O3 Si1 1.655(2)
Si1 C7 1.847(3)
Si1 C6 1.848(3)
Si1 C5 1.851(4)
C5 H3 0.9600
C5 H4 0.9600
C5 H5 0.9600
C6 H6 0.9600
C6 H7 0.9600
C6 H8 0.9600
C7 H9 0.9600
C7 H10 0.9600
C7 H11 0.9600
C8 C13 1.390(3)
C8 C9 1.392(3)
C9 C10 1.385(3)
C9 H12 0.9300
C10 C11 1.361(3)
C10 H13 0.9300
C11 C12 1.355(3)
C11 F1 1.364(2)
C12 C13 1.384(3)
C12 H14 0.9300
C13 H15 0.9300
C14 C15 1.386(3)
C14 C19 1.386(3)
C15 C16 1.389(3)
C15 H16 0.9300
C16 C17 1.355(3)
C16 H17 0.9300
C17 C18 1.364(3)
C17 F2 1.368(3)
C18 C19 1.379(3)
C18 H18 0.9300
C19 H19 0.9300
C20 H20 0.9600
C20 H21 0.9600
C20 H22 0.9600
C21 C26 1.388(3)
C21 C22 1.391(3)
C22 C23 1.379(3)
C22 H23 0.9300
C23 C24 1.369(4)
C23 H24 0.9300
C24 C25 1.363(3)
C24 H25 0.9300
C25 C26 1.382(3)
C25 H26 0.9300

loop_
_geom_torsion_atom_site_label_1
_geom_torsion_atom_site_label_2
_geom_torsion_atom_site_label_3
_geom_torsion_atom_site_label_4
_geom_torsion
C26 O1 C1 O2 -178.53(15)
C26 O1 C1 C2 6.56(19)
O2 C1 C2 C3 145.77(18)
O1 C1 C2 C3 -39.7(2)
C1 C2 C3 C20 167.34(15)
C1 C2 C3 C21 48.9(2)
C1 C2 C3 C4 -68.2(2)
C20 C3 C4 O3 169.60(12)
C21 C3 C4 O3 -67.27(18)
C2 C3 C4 O3 47.37(17)
C20 C3 C4 C14 -74.93(19)
C21 C3 C4 C14 48.19(17)
C2 C3 C4 C14 162.83(13)
C20 C3 C4 C8 49.9(2)
C21 C3 C4 C8 173.02(12)
C2 C3 C4 C8 -72.3(2)
C14 C4 O3 Si1 88.20(18)
C8 C4 O3 Si1 -31.73(18)
C3 C4 O3 Si1 -156.97(11)
C4 O3 Si1 C7 -53.44(18)
C4 O3 Si1 C6 70.55(19)
C4 O3 Si1 C5 -170.83(13)
O3 C4 C8 C13 83.70(19)
C14 C4 C8 C13 -35.6(2)
C3 C4 C8 C13 -159.43(14)
O3 C4 C8 C9 -90.9(2)
C14 C4 C8 C9 149.81(16)
C3 C4 C8 C9 25.9(2)
C13 C8 C9 C10 -2.2(2)
C4 C8 C9 C10 172.56(15)
C8 C9 C10 C11 1.1(3)
C9 C10 C11 C12 0.9(3)
C9 C10 C11 F1 179.34(15)
C10 C11 C12 C13 -1.7(3)
F1 C11 C12 C13 179.85(15)
C11 C12 C13 C8 0.5(3)
C9 C8 C13 C12 1.3(2)
C4 C8 C13 C12 -173.74(15)
O3 C4 C14 C15 -163.78(14)
C8 C4 C14 C15 -44.6(2)
C3 C4 C14 C15 84.37(19)
O3 C4 C14 C19 18.22(19)
C8 C4 C14 C19 137.41(16)
C3 C4 C14 C19 -93.63(19)
C19 C14 C15 C16 1.7(2)
C4 C14 C15 C16 -176.38(16)
C14 C15 C16 C17 -0.6(3)
C15 C16 C17 C18 -1.1(3)
C15 C16 C17 F2 179.20(17)
C16 C17 C18 C19 1.6(3)
F2 C17 C18 C19 -178.69(17)
C17 C18 C19 C14 -0.5(3)
C15 C14 C19 C18 -1.1(2)
C4 C14 C19 C18 176.92(16)
C20 C3 C21 C26 -148.29(16)
C2 C3 C21 C26 -31.65(19)
C4 C3 C21 C26 87.8(2)
C20 C3 C21 C22 31.7(2)
C2 C3 C21 C22 148.37(17)
C4 C3 C21 C22 -92.2(2)
C26 C21 C22 C23 -2.0(3)
C3 C21 C22 C23 177.96(16)
C21 C22 C23 C24 -0.2(3)
C22 C23 C24 C25 1.7(3)
C23 C24 C25 C26 -0.8(3)
C24 C25 C26 C21 -1.6(3)
C24 C25 C26 O1 178.07(17)
C22 C21 C26 C25 2.9(2)
C3 C21 C26 C25 -177.05(15)
C22 C21 C26 O1 -176.69(15)
C3 C21 C26 O1 3.3(2)
C1 O1 C26 C25 -167.66(14)
C1 O1 C26 C21 12.0(2)
